data_4069647
loop_
_publ_author_name
'Haddad, Mansour'
'Laghzaoui, Mohamed'
'Welter, Richard'
'Dagorne, Samuel'

_publ_section_title
;
 Synthesis and Structure of Neutral and Cationic Aluminum Complexes
 Supported by BidentateO,P-Phosphinophenolate Ligands and Their Reactivity
 with Propylene Oxide and \e-Caprolactone
;
_journal_issue 15
_journal_name_full Organometallics
_journal_page_first 4584
_journal_paper_doi 10.1021/om9003362
_journal_volume 28
_journal_year 2009
_chemical_formula_moiety 'C46 H48 Al O2 P2, C19 H3 B F15'
_chemical_formula_sum 'C65 H51 Al B F15 O2 P2'
_chemical_formula_weight 1248.79
_chemical_name_systematic
; 
 ? 
;
_space_group_IT_number 2
_symmetry_cell_setting triclinic
_symmetry_space_group_name_Hall '-P 1'
_symmetry_space_group_name_H-M 'P -1'
_atom_sites_solution_hydrogens geom
_atom_sites_solution_primary direct
_atom_sites_solution_secondary difmap
_audit_creation_method SHELXL-97
_cell_angle_alpha 85.330(6)
_cell_angle_beta 78.030(7)
_cell_angle_gamma 83.360(5)
_cell_formula_units_Z 2
_cell_length_a 12.811(2)
_cell_length_b 15.182(2)
_cell_length_c 15.739(3)
_cell_measurement_reflns_used 10667
_cell_measurement_temperature 173(2)
_cell_measurement_theta_max 30.034
_cell_measurement_theta_min 0.998
_cell_volume 2969.3(8)
_computing_cell_refinement 'Denzo (Nonius B.V., 1998)'
_computing_data_collection 'Collect (Nonius B.V., 1998)'
_computing_data_reduction 'Denzo (Nonius B.V., 1998)'
_computing_molecular_graphics 'PLATON 98 (Spek, 1998)'
_computing_publication_material 'SHELXL-97 (Sheldrick, 1997)'
_computing_structure_refinement 'SHELXL-97 (Sheldrick, 1997)'
_computing_structure_solution 'SHELXS-97 (Sheldrick, 1997)'
_diffrn_ambient_temperature 173(2)
_diffrn_measured_fraction_theta_full 0.995
_diffrn_measured_fraction_theta_max 0.995
_diffrn_measurement_device_type KappaCCD
_diffrn_measurement_method '\p scans'
_diffrn_radiation_monochromator graphite
_diffrn_radiation_source 'fine-focus sealed tube'
_diffrn_radiation_type MoK\a
_diffrn_radiation_wavelength 0.71070
_diffrn_reflns_av_R_equivalents 0.0328
_diffrn_reflns_av_sigmaI/netI 0.0717
_diffrn_reflns_limit_h_max 18
_diffrn_reflns_limit_h_min -16
_diffrn_reflns_limit_k_max 21
_diffrn_reflns_limit_k_min -21
_diffrn_reflns_limit_l_max 22
_diffrn_reflns_limit_l_min -21
_diffrn_reflns_number 25595
_diffrn_reflns_theta_full 30.04
_diffrn_reflns_theta_max 30.04
_diffrn_reflns_theta_min 1.35
_exptl_absorpt_coefficient_mu 0.180
_exptl_absorpt_correction_type none
_exptl_crystal_colour colorless
_exptl_crystal_density_diffrn 1.397
_exptl_crystal_density_method 'not measured'
_exptl_crystal_description prism
_exptl_crystal_F_000 1280
_exptl_crystal_size_max 0.10
_exptl_crystal_size_mid 0.10
_exptl_crystal_size_min 0.10
_refine_diff_density_max 0.349
_refine_diff_density_min -0.351
_refine_diff_density_rms 0.088
_refine_ls_extinction_method none
_refine_ls_goodness_of_fit_ref 1.109
_refine_ls_hydrogen_treatment constr
_refine_ls_matrix_type full
_refine_ls_number_parameters 775
_refine_ls_number_reflns 17293
_refine_ls_number_restraints 0
_refine_ls_restrained_S_all 1.109
_refine_ls_R_factor_all 0.1036
_refine_ls_R_factor_gt 0.0664
_refine_ls_shift/su_max 0.000
_refine_ls_shift/su_mean 0.000
_refine_ls_structure_factor_coef Fsqd
_refine_ls_weighting_details 'calc w=1/[\s^2^(Fo^2^)+(0.0632P)^2^+1.0069P] where P=(Fo^2^+2Fc^2^)/3'
_refine_ls_weighting_scheme calc
_refine_ls_wR_factor_gt 0.1369
_refine_ls_wR_factor_ref 0.1565
_reflns_number_gt 12734
_reflns_number_total 17293
_reflns_threshold_expression >2sigma(I)
_cod_data_source_file om9003362_si_002.cif
_cod_data_source_block complex_7C
_cod_original_sg_symbol_H-M P-1
_cod_database_code 4069647

loop_
_symmetry_equiv_pos_as_xyz
'x, y, z'
'-x, -y, -z'

loop_
_atom_site_label
_atom_site_type_symbol
_atom_site_fract_x
_atom_site_fract_y
_atom_site_fract_z
_atom_site_U_iso_or_equiv
_atom_site_adp_type
_atom_site_occupancy
_atom_site_symmetry_multiplicity
_atom_site_calc_flag
P1 P -0.07193(4) 0.27229(3) 0.33483(3) 0.02179(11) Uani 1 1 d
P2 P 0.11511(4) 0.15885(3) 0.11803(3) 0.02345(11) Uani 1 1 d
Al Al 0.00867(4) 0.14407(4) 0.26130(4) 0.02383(13) Uani 1 1 d
F1 F -0.42112(11) 0.47744(8) 0.37360(8) 0.0421(3) Uani 1 1 d
F2 F -0.24537(12) 0.55162(10) 0.37791(11) 0.0570(4) Uani 1 1 d
F3 F -0.20263(13) 0.70790(10) 0.28374(13) 0.0653(5) Uani 1 1 d
F4 F -0.34346(12) 0.78636(9) 0.18571(11) 0.0546(4) Uani 1 1 d
F5 F -0.51870(10) 0.71498(8) 0.17971(8) 0.0372(3) Uani 1 1 d
F6 F -0.81658(12) 0.65446(11) 0.31011(11) 0.0676(5) Uani 1 1 d
F7 F -0.92135(12) 0.71240(11) 0.18734(15) 0.0836(6) Uani 1 1 d
F8 F -0.82974(19) 0.69145(12) 0.01558(15) 0.0962(8) Uani 1 1 d
F9 F -0.62688(18) 0.60950(10) -0.02598(10) 0.0753(6) Uani 1 1 d
F10 F -0.52354(11) 0.54245(9) 0.09857(8) 0.0442(3) Uani 1 1 d
F11 F -0.76893(10) 0.43156(10) 0.31385(10) 0.0492(4) Uani 1 1 d
F12 F -0.75680(13) 0.25924(11) 0.28989(11) 0.0630(4) Uani 1 1 d
F13 F -0.56474(14) 0.16669(9) 0.22662(11) 0.0623(4) Uani 1 1 d
F14 F -0.38430(11) 0.25375(9) 0.18479(10) 0.0486(3) Uani 1 1 d
F15 F -0.39423(9) 0.42515(8) 0.20613(8) 0.0353(3) Uani 1 1 d
O1 O -0.11675(10) 0.10608(8) 0.27708(9) 0.0290(3) Uani 1 1 d
O2 O 0.11192(10) 0.07187(9) 0.28943(8) 0.0285(3) Uani 1 1 d
C1 C 0.18983(14) 0.03074(12) 0.22825(12) 0.0240(4) Uani 1 1 d
C2 C 0.34453(16) -0.05432(13) 0.09855(14) 0.0330(4) Uani 1 1 d
C3 C 0.20473(14) 0.06348(11) 0.14090(12) 0.0235(4) Uani 1 1 d
C4 C 0.28157(16) 0.02054(13) 0.07659(13) 0.0288(4) Uani 1 1 d
H4 H 0.2903 0.0431 0.0177 0.035 Uiso 1 1 calc
C5 C 0.32937(16) -0.08476(13) 0.18595(14) 0.0324(4) Uani 1 1 d
H5 H 0.3735 -0.1358 0.2011 0.039 Uiso 1 1 calc
C6 C 0.25393(15) -0.04529(12) 0.25234(13) 0.0271(4) Uani 1 1 d
C7 C 0.4251(2) -0.10486(17) 0.03028(17) 0.0523(7) Uani 1 1 d
H7A H 0.4298 -0.0718 -0.0263 0.079 Uiso 1 1 calc
H7B H 0.4021 -0.1635 0.0266 0.079 Uiso 1 1 calc
H7C H 0.4956 -0.1119 0.0464 0.079 Uiso 1 1 calc
C8 C 0.23878(18) -0.08394(15) 0.34686(14) 0.0364(5) Uani 1 1 d
C9 C 0.1266(2) -0.11590(18) 0.37484(17) 0.0546(7) Uani 1 1 d
H9A H 0.0721 -0.0653 0.3727 0.082 Uiso 1 1 calc
H9B H 0.1180 -0.1428 0.4343 0.082 Uiso 1 1 calc
H9C H 0.1180 -0.1600 0.3353 0.082 Uiso 1 1 calc
C10 C 0.3214(2) -0.16458(17) 0.35615(16) 0.0521(7) Uani 1 1 d
H10A H 0.3054 -0.2143 0.3266 0.078 Uiso 1 1 calc
H10B H 0.3178 -0.1820 0.4179 0.078 Uiso 1 1 calc
H10C H 0.3936 -0.1488 0.3298 0.078 Uiso 1 1 calc
C11 C 0.2545(2) -0.01468(19) 0.40760(16) 0.0524(7) Uani 1 1 d
H11A H 0.3250 0.0071 0.3870 0.079 Uiso 1 1 calc
H11B H 0.2502 -0.0420 0.4667 0.079 Uiso 1 1 calc
H11C H 0.1984 0.0351 0.4079 0.079 Uiso 1 1 calc
C12 C -0.20157(14) 0.23047(11) 0.36016(11) 0.0212(3) Uani 1 1 d
C13 C -0.29293(14) 0.27618(11) 0.40847(11) 0.0230(4) Uani 1 1 d
H13 H -0.2885 0.3323 0.4294 0.028 Uiso 1 1 calc
C14 C -0.38946(14) 0.23979(12) 0.42576(12) 0.0254(4) Uani 1 1 d
C15 C -0.39176(15) 0.15624(13) 0.39493(12) 0.0275(4) Uani 1 1 d
H15 H -0.4580 0.1308 0.4079 0.033 Uiso 1 1 calc
C16 C -0.30345(15) 0.10771(12) 0.34646(12) 0.0255(4) Uani 1 1 d
C17 C -0.20655(14) 0.14747(11) 0.32744(11) 0.0229(4) Uani 1 1 d
C18 C -0.48988(16) 0.28694(14) 0.47782(15) 0.0371(5) Uani 1 1 d
H18A H -0.4747 0.3453 0.4917 0.056 Uiso 1 1 calc
H18B H -0.5136 0.2516 0.5319 0.056 Uiso 1 1 calc
H18C H -0.5465 0.2945 0.4437 0.056 Uiso 1 1 calc
C19 C -0.31236(17) 0.01610(13) 0.31473(14) 0.0337(5) Uani 1 1 d
C20 C -0.4250(2) -0.01407(17) 0.3477(2) 0.0555(7) Uani 1 1 d
H20A H -0.4783 0.0297 0.3275 0.083 Uiso 1 1 calc
H20B H -0.4403 -0.0193 0.4115 0.083 Uiso 1 1 calc
H20C H -0.4281 -0.0719 0.3253 0.083 Uiso 1 1 calc
C21 C -0.2315(2) -0.05422(14) 0.34795(16) 0.0440(6) Uani 1 1 d
H21A H -0.2463 -0.0574 0.4117 0.066 Uiso 1 1 calc
H21B H -0.1586 -0.0379 0.3258 0.066 Uiso 1 1 calc
H21C H -0.2380 -0.1122 0.3275 0.066 Uiso 1 1 calc
C22 C -0.29237(19) 0.02060(14) 0.21501(15) 0.0401(5) Uani 1 1 d
H22A H -0.3136 -0.0332 0.1957 0.060 Uiso 1 1 calc
H22B H -0.2160 0.0251 0.1913 0.060 Uiso 1 1 calc
H22C H -0.3347 0.0728 0.1943 0.060 Uiso 1 1 calc
C23 C -0.08087(14) 0.37310(12) 0.26574(12) 0.0249(4) Uani 1 1 d
C24 C -0.15620(16) 0.38622(14) 0.21291(14) 0.0342(5) Uani 1 1 d
H24 H -0.2052 0.3435 0.2143 0.041 Uiso 1 1 calc
C25 C -0.15930(19) 0.46242(18) 0.15796(17) 0.0481(6) Uani 1 1 d
H25 H -0.2105 0.4718 0.1215 0.058 Uiso 1 1 calc
C26 C -0.0885(2) 0.52438(16) 0.15614(17) 0.0505(6) Uani 1 1 d
H26 H -0.0913 0.5765 0.1186 0.061 Uiso 1 1 calc
C27 C -0.0135(2) 0.51111(16) 0.20860(17) 0.0506(6) Uani 1 1 d
H27 H 0.0349 0.5544 0.2072 0.061 Uiso 1 1 calc
C28 C -0.00826(18) 0.43520(15) 0.26322(15) 0.0381(5) Uani 1 1 d
H28 H 0.0443 0.4256 0.2986 0.046 Uiso 1 1 calc
C29 C -0.02671(15) 0.29951(13) 0.42910(12) 0.0253(4) Uani 1 1 d
C30 C -0.07079(17) 0.37606(14) 0.47253(13) 0.0320(4) Uani 1 1 d
H30 H -0.1274 0.4134 0.4536 0.038 Uiso 1 1 calc
C31 C -0.03193(19) 0.39730(16) 0.54293(14) 0.0401(5) Uani 1 1 d
H31 H -0.0617 0.4495 0.5723 0.048 Uiso 1 1 calc
C32 C 0.0499(2) 0.3431(2) 0.57084(16) 0.0495(6) Uani 1 1 d
H32 H 0.0764 0.3582 0.6193 0.059 Uiso 1 1 calc
C33 C 0.0933(2) 0.2673(2) 0.52889(17) 0.0528(7) Uani 1 1 d
H33 H 0.1491 0.2300 0.5489 0.063 Uiso 1 1 calc
C34 C 0.05577(18) 0.24506(15) 0.45728(15) 0.0379(5) Uani 1 1 d
H34 H 0.0863 0.1931 0.4280 0.045 Uiso 1 1 calc
C35 C 0.05389(17) 0.14082(12) 0.02870(13) 0.0294(4) Uani 1 1 d
C36 C -0.0497(2) 0.11574(14) 0.04725(15) 0.0387(5) Uani 1 1 d
H36 H -0.0867 0.1098 0.1060 0.046 Uiso 1 1 calc
C37 C -0.0992(2) 0.09939(17) -0.01902(18) 0.0530(7) Uani 1 1 d
H37 H -0.1702 0.0825 -0.0059 0.064 Uiso 1 1 calc
C38 C -0.0459(3) 0.10751(15) -0.10351(18) 0.0553(8) Uani 1 1 d
H38 H -0.0798 0.0954 -0.1489 0.066 Uiso 1 1 calc
C39 C 0.0569(3) 0.13322(16) -0.12376(15) 0.0509(7) Uani 1 1 d
H39 H 0.0928 0.1391 -0.1828 0.061 Uiso 1 1 calc
C40 C 0.1078(2) 0.15046(15) -0.05765(14) 0.0398(5) Uani 1 1 d
H40 H 0.1782 0.1685 -0.0712 0.048 Uiso 1 1 calc
C41 C 0.19256(16) 0.25231(12) 0.08461(12) 0.0271(4) Uani 1 1 d
C42 C 0.13822(18) 0.33589(14) 0.07342(15) 0.0403(5) Uani 1 1 d
H42 H 0.0620 0.3436 0.0861 0.048 Uiso 1 1 calc
C43 C 0.1962(2) 0.40793(15) 0.04359(17) 0.0506(7) Uani 1 1 d
H43 H 0.1595 0.4653 0.0365 0.061 Uiso 1 1 calc
C44 C 0.3066(2) 0.39684(15) 0.02417(17) 0.0493(6) Uani 1 1 d
H44 H 0.3456 0.4463 0.0030 0.059 Uiso 1 1 calc
C45 C 0.3603(2) 0.31453(17) 0.03526(18) 0.0482(6) Uani 1 1 d
H45 H 0.4365 0.3071 0.0214 0.058 Uiso 1 1 calc
C46 C 0.30374(18) 0.24199(14) 0.06668(16) 0.0386(5) Uani 1 1 d
H46 H 0.3412 0.1854 0.0759 0.046 Uiso 1 1 calc
C47 C -0.65576(19) 0.55970(16) 0.38670(14) 0.0406(5) Uani 1 1 d
H47A H -0.6134 0.5255 0.4257 0.061 Uiso 1 1 calc
H47B H -0.7272 0.5390 0.3969 0.061 Uiso 1 1 calc
H47C H -0.6626 0.6228 0.3981 0.061 Uiso 1 1 calc
C48 C -0.48134(15) 0.58985(13) 0.27576(12) 0.0277(4) Uani 1 1 d
C49 C -0.45406(16) 0.66898(13) 0.23029(13) 0.0298(4) Uani 1 1 d
C50 C -0.36309(19) 0.70892(14) 0.23235(15) 0.0380(5) Uani 1 1 d
C51 C -0.29222(19) 0.66976(15) 0.28181(17) 0.0435(5) Uani 1 1 d
C52 C -0.31435(19) 0.59157(15) 0.32892(16) 0.0397(5) Uani 1 1 d
C53 C -0.40578(17) 0.55461(13) 0.32520(14) 0.0323(4) Uani 1 1 d
C54 C -0.58079(15) 0.43842(13) 0.26653(12) 0.0280(4) Uani 1 1 d
C55 C -0.48680(16) 0.38741(13) 0.23172(13) 0.0289(4) Uani 1 1 d
C56 C -0.47938(18) 0.29771(14) 0.21887(14) 0.0356(5) Uani 1 1 d
C57 C -0.5696(2) 0.25387(14) 0.23983(16) 0.0421(5) Uani 1 1 d
C58 C -0.66607(19) 0.30072(16) 0.27208(15) 0.0422(5) Uani 1 1 d
C59 C -0.66956(17) 0.38974(15) 0.28439(14) 0.0351(5) Uani 1 1 d
C60 C -0.66427(15) 0.59235(13) 0.21191(13) 0.0295(4) Uani 1 1 d
C61 C -0.76499(17) 0.63907(15) 0.22808(16) 0.0413(5) Uani 1 1 d
C62 C -0.82127(19) 0.67222(15) 0.1644(2) 0.0530(7) Uani 1 1 d
C63 C -0.7756(3) 0.66200(16) 0.0787(2) 0.0566(8) Uani 1 1 d
C64 C -0.6745(2) 0.61854(14) 0.05817(16) 0.0475(6) Uani 1 1 d
C65 C -0.62276(18) 0.58462(13) 0.12373(14) 0.0342(5) Uani 1 1 d
B2 B -0.59565(18) 0.54599(15) 0.28543(15) 0.0286(5) Uani 1 1 d

loop_
_atom_site_aniso_label
_atom_site_aniso_U_11
_atom_site_aniso_U_22
_atom_site_aniso_U_33
_atom_site_aniso_U_23
_atom_site_aniso_U_13
_atom_site_aniso_U_12
P1 0.0179(2) 0.0228(2) 0.0243(2) -0.00379(17) -0.00294(17) -0.00116(17)
P2 0.0242(2) 0.0202(2) 0.0233(2) 0.00056(17) -0.00168(18) 0.00211(17)
Al 0.0206(3) 0.0245(3) 0.0243(3) -0.0031(2) -0.0011(2) 0.0016(2)
F1 0.0462(8) 0.0395(7) 0.0436(7) 0.0096(6) -0.0201(6) -0.0048(6)
F2 0.0531(9) 0.0544(9) 0.0759(10) -0.0008(8) -0.0441(8) -0.0030(7)
F3 0.0520(9) 0.0521(9) 0.1055(13) -0.0019(9) -0.0397(9) -0.0201(7)
F4 0.0557(9) 0.0325(7) 0.0790(11) 0.0065(7) -0.0185(8) -0.0174(6)
F5 0.0358(7) 0.0297(6) 0.0467(7) 0.0065(5) -0.0140(5) -0.0014(5)
F6 0.0420(8) 0.0653(10) 0.0695(10) 0.0225(8) 0.0227(7) 0.0221(7)
F7 0.0366(8) 0.0516(9) 0.1552(19) 0.0378(11) -0.0264(10) 0.0080(7)
F8 0.1350(19) 0.0552(10) 0.1249(17) 0.0065(10) -0.1043(15) 0.0141(11)
F9 0.1459(18) 0.0451(9) 0.0391(8) -0.0029(7) -0.0402(10) 0.0127(10)
F10 0.0473(8) 0.0476(7) 0.0313(6) -0.0027(6) -0.0004(6) 0.0091(6)
F11 0.0234(6) 0.0597(9) 0.0612(9) -0.0037(7) 0.0009(6) -0.0071(6)
F12 0.0559(9) 0.0591(9) 0.0758(11) 0.0038(8) -0.0035(8) -0.0359(8)
F13 0.0820(12) 0.0284(7) 0.0804(11) -0.0009(7) -0.0218(9) -0.0127(7)
F14 0.0456(8) 0.0362(7) 0.0603(9) -0.0064(6) -0.0093(7) 0.0119(6)
F15 0.0219(6) 0.0386(6) 0.0443(7) -0.0053(5) -0.0035(5) -0.0025(5)
O1 0.0230(7) 0.0265(7) 0.0357(7) -0.0111(6) 0.0010(5) -0.0011(5)
O2 0.0255(7) 0.0329(7) 0.0227(6) -0.0006(5) -0.0002(5) 0.0062(5)
C1 0.0188(8) 0.0261(9) 0.0255(9) -0.0013(7) -0.0013(7) -0.0016(7)
C2 0.0282(10) 0.0287(10) 0.0370(11) -0.0029(8) 0.0011(8) 0.0051(8)
C3 0.0219(9) 0.0195(8) 0.0272(9) -0.0005(7) -0.0027(7) 0.0010(7)
C4 0.0285(10) 0.0256(9) 0.0286(10) -0.0006(7) 0.0007(8) 0.0003(7)
C5 0.0293(10) 0.0254(9) 0.0388(11) 0.0012(8) -0.0049(8) 0.0075(8)
C6 0.0240(9) 0.0248(9) 0.0318(10) 0.0022(7) -0.0070(7) 0.0003(7)
C7 0.0514(15) 0.0446(14) 0.0486(14) -0.0064(11) 0.0066(12) 0.0197(11)
C8 0.0373(11) 0.0385(11) 0.0310(10) 0.0076(9) -0.0099(9) 0.0048(9)
C9 0.0509(15) 0.0551(15) 0.0493(15) 0.0223(12) 0.0005(12) -0.0076(12)
C10 0.0588(16) 0.0491(14) 0.0431(13) 0.0116(11) -0.0154(12) 0.0161(12)
C11 0.0594(17) 0.0603(16) 0.0397(13) -0.0065(12) -0.0231(12) 0.0117(13)
C12 0.0192(8) 0.0215(8) 0.0222(8) -0.0006(7) -0.0033(6) -0.0016(6)
C13 0.0236(9) 0.0204(8) 0.0241(9) -0.0019(7) -0.0037(7) 0.0001(7)
C14 0.0203(9) 0.0289(9) 0.0247(9) -0.0011(7) -0.0015(7) 0.0010(7)
C15 0.0218(9) 0.0300(10) 0.0299(10) 0.0025(8) -0.0027(7) -0.0067(7)
C16 0.0262(9) 0.0226(9) 0.0277(9) -0.0007(7) -0.0044(7) -0.0049(7)
C17 0.0223(9) 0.0217(8) 0.0231(9) -0.0017(7) -0.0022(7) 0.0007(7)
C18 0.0229(10) 0.0396(12) 0.0438(12) -0.0074(9) 0.0047(9) 0.0001(8)
C19 0.0338(11) 0.0245(9) 0.0423(12) -0.0051(8) -0.0023(9) -0.0077(8)
C20 0.0468(15) 0.0411(13) 0.0771(19) -0.0156(13) 0.0065(13) -0.0239(11)
C21 0.0611(16) 0.0227(10) 0.0481(13) -0.0015(9) -0.0111(11) -0.0042(10)
C22 0.0469(13) 0.0336(11) 0.0441(13) -0.0104(9) -0.0133(10) -0.0092(10)
C23 0.0205(9) 0.0262(9) 0.0262(9) -0.0016(7) -0.0004(7) -0.0031(7)
C24 0.0262(10) 0.0401(11) 0.0363(11) 0.0082(9) -0.0072(8) -0.0092(8)
C25 0.0337(12) 0.0556(15) 0.0518(14) 0.0227(12) -0.0108(10) -0.0054(11)
C26 0.0550(16) 0.0387(13) 0.0509(15) 0.0171(11) -0.0009(12) -0.0069(11)
C27 0.0627(17) 0.0389(13) 0.0515(15) 0.0043(11) -0.0044(12) -0.0285(12)
C28 0.0376(12) 0.0416(12) 0.0385(12) -0.0006(9) -0.0084(9) -0.0174(10)
C29 0.0211(9) 0.0311(9) 0.0249(9) -0.0014(7) -0.0051(7) -0.0064(7)
C30 0.0308(10) 0.0369(11) 0.0288(10) -0.0053(8) -0.0040(8) -0.0060(8)
C31 0.0422(13) 0.0505(13) 0.0303(11) -0.0095(10) -0.0031(9) -0.0188(10)
C32 0.0462(14) 0.0738(18) 0.0360(12) -0.0066(12) -0.0157(11) -0.0221(13)
C33 0.0401(14) 0.0728(18) 0.0513(15) 0.0050(13) -0.0270(12) -0.0033(12)
C34 0.0313(11) 0.0428(12) 0.0415(12) -0.0017(10) -0.0135(9) -0.0008(9)
C35 0.0399(11) 0.0183(8) 0.0297(10) -0.0007(7) -0.0102(8) 0.0041(8)
C36 0.0499(13) 0.0289(10) 0.0414(12) 0.0049(9) -0.0183(10) -0.0096(9)
C37 0.0719(18) 0.0391(13) 0.0598(16) 0.0057(11) -0.0367(14) -0.0179(12)
C38 0.099(2) 0.0249(11) 0.0549(16) -0.0030(10) -0.0466(16) -0.0035(13)
C39 0.086(2) 0.0350(12) 0.0295(11) -0.0052(9) -0.0187(12) 0.0167(13)
C40 0.0504(14) 0.0350(11) 0.0306(11) -0.0006(9) -0.0083(10) 0.0092(10)
C41 0.0332(10) 0.0231(9) 0.0227(9) -0.0003(7) -0.0005(7) -0.0030(7)
C42 0.0394(12) 0.0297(10) 0.0427(12) 0.0066(9) 0.0062(10) 0.0025(9)
C43 0.0623(17) 0.0251(11) 0.0532(15) 0.0053(10) 0.0097(12) -0.0020(10)
C44 0.0586(16) 0.0339(12) 0.0495(14) -0.0057(10) 0.0112(12) -0.0182(11)
C45 0.0364(13) 0.0447(13) 0.0629(16) -0.0097(12) -0.0012(11) -0.0131(10)
C46 0.0348(12) 0.0298(10) 0.0515(13) -0.0051(9) -0.0080(10) -0.0041(9)
C47 0.0395(12) 0.0466(13) 0.0319(11) -0.0040(9) 0.0000(9) -0.0011(10)
C48 0.0267(10) 0.0272(9) 0.0284(9) -0.0049(7) -0.0045(7) 0.0014(7)
C49 0.0293(10) 0.0258(9) 0.0346(10) -0.0049(8) -0.0091(8) 0.0027(8)
C50 0.0421(12) 0.0247(10) 0.0489(13) -0.0037(9) -0.0108(10) -0.0064(9)
C51 0.0373(12) 0.0365(12) 0.0634(16) -0.0097(11) -0.0202(11) -0.0083(10)
C52 0.0393(12) 0.0379(12) 0.0474(13) -0.0081(10) -0.0220(10) 0.0015(9)
C53 0.0358(11) 0.0286(10) 0.0340(11) -0.0033(8) -0.0111(8) -0.0011(8)
C54 0.0254(9) 0.0330(10) 0.0251(9) 0.0036(8) -0.0052(7) -0.0041(8)
C55 0.0269(10) 0.0311(10) 0.0287(10) 0.0022(8) -0.0072(8) -0.0030(8)
C56 0.0380(12) 0.0316(10) 0.0364(11) 0.0017(9) -0.0105(9) 0.0034(9)
C57 0.0552(15) 0.0269(10) 0.0460(13) 0.0039(9) -0.0139(11) -0.0091(10)
C58 0.0418(13) 0.0440(13) 0.0421(12) 0.0076(10) -0.0069(10) -0.0200(10)
C59 0.0267(10) 0.0404(12) 0.0364(11) 0.0044(9) -0.0038(8) -0.0056(9)
C60 0.0243(9) 0.0264(9) 0.0374(11) 0.0027(8) -0.0059(8) -0.0040(7)
C61 0.0275(11) 0.0327(11) 0.0583(15) 0.0121(10) -0.0028(10) -0.0018(9)
C62 0.0335(12) 0.0289(11) 0.099(2) 0.0180(13) -0.0264(13) -0.0031(9)
C63 0.0734(19) 0.0273(11) 0.084(2) 0.0114(12) -0.0561(17) -0.0041(12)
C64 0.0787(19) 0.0257(11) 0.0452(14) 0.0000(9) -0.0309(13) -0.0024(11)
C65 0.0392(12) 0.0266(10) 0.0387(11) -0.0019(8) -0.0135(9) -0.0015(8)
B2 0.0227(10) 0.0312(11) 0.0305(11) 0.0007(9) -0.0042(8) -0.0001(8)

loop_
_atom_type_symbol
_atom_type_description
_atom_type_scat_dispersion_real
_atom_type_scat_dispersion_imag
_atom_type_scat_source
C C 0.0033 0.0016 'International Tables Vol C Tables 4.2.6.8 and 6.1.1.4'
H H 0.0000 0.0000 'International Tables Vol C Tables 4.2.6.8 and 6.1.1.4'
Al Al 0.0645 0.0514 'International Tables Vol C Tables 4.2.6.8 and 6.1.1.4'
O O 0.0106 0.0060 'International Tables Vol C Tables 4.2.6.8 and 6.1.1.4'
P P 0.1023 0.0942 'International Tables Vol C Tables 4.2.6.8 and 6.1.1.4'
F F 0.0171 0.0103 'International Tables Vol C Tables 4.2.6.8 and 6.1.1.4'
B B 0.0013 0.0007 'International Tables Vol C Tables 4.2.6.8 and 6.1.1.4'

loop_
_geom_angle_atom_site_label_1
_geom_angle_atom_site_label_2
_geom_angle_atom_site_label_3
_geom_angle
C29 P1 C12 113.34(8)
C29 P1 C23 107.32(9)
C12 P1 C23 108.40(8)
C29 P1 Al 119.63(7)
C12 P1 Al 92.17(6)
C23 P1 Al 114.96(6)
C35 P2 C3 110.80(9)
C35 P2 C41 106.85(9)
C3 P2 C41 108.45(9)
C35 P2 Al 117.28(7)
C3 P2 Al 90.90(6)
C41 P2 Al 121.02(6)
O2 Al O1 117.72(7)
O2 Al P1 125.47(6)
O1 Al P1 88.92(5)
O2 Al P2 88.10(5)
O1 Al P2 120.18(6)
P1 Al P2 120.00(3)
C17 O1 Al 123.01(12)
C1 O2 Al 121.93(12)
O2 C1 C3 119.84(15)
O2 C1 C6 120.15(16)
C3 C1 C6 120.00(16)
C4 C2 C5 117.94(17)
C4 C2 C7 121.68(19)
C5 C2 C7 120.33(18)
C4 C3 C1 120.80(16)
C4 C3 P2 123.43(14)
C1 C3 P2 115.69(13)
C2 C4 C3 120.18(18)
C2 C4 H4 119.9
C3 C4 H4 119.9
C6 C5 C2 124.37(17)
C6 C5 H5 117.8
C2 C5 H5 117.8
C5 C6 C1 116.69(17)
C5 C6 C8 121.78(17)
C1 C6 C8 121.51(17)
C2 C7 H7A 109.5
C2 C7 H7B 109.5
H7A C7 H7B 109.5
C2 C7 H7C 109.5
H7A C7 H7C 109.5
H7B C7 H7C 109.5
C11 C8 C6 110.74(19)
C11 C8 C9 110.7(2)
C6 C8 C9 109.46(18)
C11 C8 C10 107.2(2)
C6 C8 C10 111.08(18)
C9 C8 C10 107.6(2)
C8 C9 H9A 109.5
C8 C9 H9B 109.5
H9A C9 H9B 109.5
C8 C9 H9C 109.5
H9A C9 H9C 109.5
H9B C9 H9C 109.5
C8 C10 H10A 109.5
C8 C10 H10B 109.5
H10A C10 H10B 109.5
C8 C10 H10C 109.5
H10A C10 H10C 109.5
H10B C10 H10C 109.5
C8 C11 H11A 109.5
C8 C11 H11B 109.5
H11A C11 H11B 109.5
C8 C11 H11C 109.5
H11A C11 H11C 109.5
H11B C11 H11C 109.5
C13 C12 C17 121.00(16)
C13 C12 P1 123.26(14)
C17 C12 P1 115.73(13)
C14 C13 C12 120.04(17)
C14 C13 H13 120.0
C12 C13 H13 120.0
C13 C14 C15 117.95(16)
C13 C14 C18 121.66(17)
C15 C14 C18 120.38(17)
C16 C15 C14 124.53(17)
C16 C15 H15 117.7
C14 C15 H15 117.7
C15 C16 C17 116.44(17)
C15 C16 C19 121.49(17)
C17 C16 C19 122.06(16)
O1 C17 C16 120.36(16)
O1 C17 C12 119.66(16)
C16 C17 C12 119.98(16)
C14 C18 H18A 109.5
C14 C18 H18B 109.5
H18A C18 H18B 109.5
C14 C18 H18C 109.5
H18A C18 H18C 109.5
H18B C18 H18C 109.5
C22 C19 C20 106.8(2)
C22 C19 C21 110.39(18)
C20 C19 C21 107.74(19)
C22 C19 C16 109.88(16)
C20 C19 C16 111.75(17)
C21 C19 C16 110.20(18)
C19 C20 H20A 109.5
C19 C20 H20B 109.5
H20A C20 H20B 109.5
C19 C20 H20C 109.5
H20A C20 H20C 109.5
H20B C20 H20C 109.5
C19 C21 H21A 109.5
C19 C21 H21B 109.5
H21A C21 H21B 109.5
C19 C21 H21C 109.5
H21A C21 H21C 109.5
H21B C21 H21C 109.5
C19 C22 H22A 109.5
C19 C22 H22B 109.5
H22A C22 H22B 109.5
C19 C22 H22C 109.5
H22A C22 H22C 109.5
H22B C22 H22C 109.5
C24 C23 C28 120.42(18)
C24 C23 P1 120.17(15)
C28 C23 P1 119.34(16)
C23 C24 C25 119.4(2)
C23 C24 H24 120.3
C25 C24 H24 120.3
C26 C25 C24 120.3(2)
C26 C25 H25 119.9
C24 C25 H25 119.9
C25 C26 C27 120.2(2)
C25 C26 H26 119.9
C27 C26 H26 119.9
C26 C27 C28 120.4(2)
C26 C27 H27 119.8
C28 C27 H27 119.8
C27 C28 C23 119.2(2)
C27 C28 H28 120.4
C23 C28 H28 120.4
C34 C29 C30 119.79(19)
C34 C29 P1 119.23(15)
C30 C29 P1 120.95(15)
C31 C30 C29 119.9(2)
C31 C30 H30 120.1
C29 C30 H30 120.1
C32 C31 C30 120.3(2)
C32 C31 H31 119.9
C30 C31 H31 119.9
C33 C32 C31 120.3(2)
C33 C32 H32 119.9
C31 C32 H32 119.9
C32 C33 C34 120.3(2)
C32 C33 H33 119.8
C34 C33 H33 119.8
C29 C34 C33 119.4(2)
C29 C34 H34 120.3
C33 C34 H34 120.3
C36 C35 C40 119.7(2)
C36 C35 P2 118.37(16)
C40 C35 P2 121.93(18)
C37 C36 C35 120.5(2)
C37 C36 H36 119.7
C35 C36 H36 119.7
C38 C37 C36 119.8(3)
C38 C37 H37 120.1
C36 C37 H37 120.1
C37 C38 C39 120.8(2)
C37 C38 H38 119.6
C39 C38 H38 119.6
C38 C39 C40 120.1(2)
C38 C39 H39 120.0
C40 C39 H39 120.0
C39 C40 C35 119.1(2)
C39 C40 H40 120.5
C35 C40 H40 120.5
C46 C41 C42 119.75(19)
C46 C41 P2 121.70(15)
C42 C41 P2 118.49(16)
C43 C42 C41 119.5(2)
C43 C42 H42 120.3
C41 C42 H42 120.3
C44 C43 C42 120.4(2)
C44 C43 H43 119.8
C42 C43 H43 119.8
C45 C44 C43 120.2(2)
C45 C44 H44 119.9
C43 C44 H44 119.9
C44 C45 C46 120.2(2)
C44 C45 H45 119.9
C46 C45 H45 119.9
C41 C46 C45 119.9(2)
C41 C46 H46 120.0
C45 C46 H46 120.0
B2 C47 H47A 109.5
B2 C47 H47B 109.5
H47A C47 H47B 109.5
B2 C47 H47C 109.5
H47A C47 H47C 109.5
H47B C47 H47C 109.5
C49 C48 C53 112.03(19)
C49 C48 B2 126.62(17)
C53 C48 B2 120.78(17)
F5 C49 C50 114.04(18)
F5 C49 C48 121.14(18)
C50 C49 C48 124.81(19)
F4 C50 C51 119.8(2)
F4 C50 C49 120.5(2)
C51 C50 C49 119.7(2)
F3 C51 C50 120.2(2)
F3 C51 C52 121.2(2)
C50 C51 C52 118.7(2)
F2 C52 C53 120.7(2)
F2 C52 C51 119.7(2)
C53 C52 C51 119.6(2)
F1 C53 C52 115.61(19)
F1 C53 C48 119.20(19)
C52 C53 C48 125.2(2)
C55 C54 C59 112.36(19)
C55 C54 B2 127.48(18)
C59 C54 B2 120.14(17)
F15 C55 C56 115.04(17)
F15 C55 C54 120.22(18)
C56 C55 C54 124.73(19)
F14 C56 C57 120.0(2)
F14 C56 C55 120.4(2)
C57 C56 C55 119.6(2)
F13 C57 C56 120.7(2)
F13 C57 C58 120.4(2)
C56 C57 C58 118.9(2)
F12 C58 C57 119.7(2)
F12 C58 C59 120.8(2)
C57 C58 C59 119.5(2)
F11 C59 C58 115.57(19)
F11 C59 C54 119.55(19)
C58 C59 C54 124.9(2)
C61 C60 C65 112.8(2)
C61 C60 B2 126.74(19)
C65 C60 B2 120.45(17)
F6 C61 C62 114.7(2)
F6 C61 C60 120.9(2)
C62 C61 C60 124.4(2)
F7 C62 C63 120.6(3)
F7 C62 C61 119.7(3)
C63 C62 C61 119.7(2)
F8 C63 C62 120.9(3)
F8 C63 C64 120.3(3)
C62 C63 C64 118.8(2)
F9 C64 C63 119.8(2)
F9 C64 C65 120.7(2)
C63 C64 C65 119.5(2)
F10 C65 C64 116.2(2)
F10 C65 C60 119.03(18)
C64 C65 C60 124.8(2)
C47 B2 C48 104.19(17)
C47 B2 C60 114.76(17)
C48 B2 C60 111.09(16)
C47 B2 C54 109.63(16)
C48 B2 C54 113.97(15)
C60 B2 C54 103.51(17)

loop_
_geom_bond_atom_site_label_1
_geom_bond_atom_site_label_2
_geom_bond_distance
P1 C29 1.794(2)
P1 C12 1.8022(18)
P1 C23 1.8106(19)
P1 Al 2.3667(7)
P2 C35 1.799(2)
P2 C3 1.8017(18)
P2 C41 1.806(2)
P2 Al 2.3890(8)
Al O2 1.7250(14)
Al O1 1.7325(15)
F1 C53 1.355(2)
F2 C52 1.351(3)
F3 C51 1.351(3)
F4 C50 1.355(2)
F5 C49 1.362(2)
F6 C61 1.348(3)
F7 C62 1.345(3)
F8 C63 1.346(3)
F9 C64 1.349(3)
F10 C65 1.351(2)
F11 C59 1.362(2)
F12 C58 1.353(3)
F13 C57 1.349(3)
F14 C56 1.348(2)
F15 C55 1.349(2)
O1 C17 1.372(2)
O2 C1 1.367(2)
C1 C3 1.405(3)
C1 C6 1.410(2)
C2 C4 1.379(3)
C2 C5 1.397(3)
C2 C7 1.517(3)
C3 C4 1.401(3)
C4 H4 0.9500
C5 C6 1.391(3)
C5 H5 0.9500
C6 C8 1.536(3)
C7 H7A 0.9800
C7 H7B 0.9800
C7 H7C 0.9800
C8 C11 1.534(4)
C8 C9 1.536(3)
C8 C10 1.542(3)
C9 H9A 0.9800
C9 H9B 0.9800
C9 H9C 0.9800
C10 H10A 0.9800
C10 H10B 0.9800
C10 H10C 0.9800
C11 H11A 0.9800
C11 H11B 0.9800
C11 H11C 0.9800
C12 C13 1.400(2)
C12 C17 1.412(2)
C13 C14 1.379(3)
C13 H13 0.9500
C14 C15 1.400(3)
C14 C18 1.511(3)
C15 C16 1.395(3)
C15 H15 0.9500
C16 C17 1.409(3)
C16 C19 1.539(3)
C18 H18A 0.9800
C18 H18B 0.9800
C18 H18C 0.9800
C19 C22 1.534(3)
C19 C20 1.538(3)
C19 C21 1.538(3)
C20 H20A 0.9800
C20 H20B 0.9800
C20 H20C 0.9800
C21 H21A 0.9800
C21 H21B 0.9800
C21 H21C 0.9800
C22 H22A 0.9800
C22 H22B 0.9800
C22 H22C 0.9800
C23 C24 1.387(3)
C23 C28 1.392(3)
C24 C25 1.389(3)
C24 H24 0.9500
C25 C26 1.375(4)
C25 H25 0.9500
C26 C27 1.380(4)
C26 H26 0.9500
C27 C28 1.384(3)
C27 H27 0.9500
C28 H28 0.9500
C29 C34 1.389(3)
C29 C30 1.398(3)
C30 C31 1.380(3)
C30 H30 0.9500
C31 C32 1.378(4)
C31 H31 0.9500
C32 C33 1.376(4)
C32 H32 0.9500
C33 C34 1.393(3)
C33 H33 0.9500
C34 H34 0.9500
C35 C36 1.389(3)
C35 C40 1.395(3)
C36 C37 1.381(3)
C36 H36 0.9500
C37 C38 1.366(4)
C37 H37 0.9500
C38 C39 1.383(4)
C38 H38 0.9500
C39 C40 1.393(4)
C39 H39 0.9500
C40 H40 0.9500
C41 C46 1.386(3)
C41 C42 1.391(3)
C42 C43 1.389(3)
C42 H42 0.9500
C43 C44 1.377(4)
C43 H43 0.9500
C44 C45 1.372(4)
C44 H44 0.9500
C45 C46 1.389(3)
C45 H45 0.9500
C46 H46 0.9500
C47 B2 1.639(3)
C47 H47A 0.9800
C47 H47B 0.9800
C47 H47C 0.9800
C48 C49 1.390(3)
C48 C53 1.398(3)
C48 B2 1.652(3)
C49 C50 1.382(3)
C50 C51 1.370(3)
C51 C52 1.373(3)
C52 C53 1.370(3)
C54 C55 1.389(3)
C54 C59 1.395(3)
C54 B2 1.666(3)
C55 C56 1.382(3)
C56 C57 1.368(3)
C57 C58 1.373(3)
C58 C59 1.375(3)
C60 C61 1.384(3)
C60 C65 1.389(3)
C60 B2 1.659(3)
C61 C62 1.383(4)
C62 C63 1.367(4)
C63 C64 1.372(4)
C64 C65 1.374(3)

loop_
_geom_torsion_atom_site_label_1
_geom_torsion_atom_site_label_2
_geom_torsion_atom_site_label_3
_geom_torsion_atom_site_label_4
_geom_torsion
C29 P1 Al O2 -0.91(10)
C12 P1 Al O2 -119.45(8)
C23 P1 Al O2 129.08(9)
C29 P1 Al O1 122.99(9)
C12 P1 Al O1 4.45(8)
C23 P1 Al O1 -107.02(9)
C29 P1 Al P2 -112.28(7)
C12 P1 Al P2 129.18(6)
C23 P1 Al P2 17.71(8)
C35 P2 Al O2 127.86(8)
C3 P2 Al O2 13.79(8)
C41 P2 Al O2 -98.46(9)
C35 P2 Al O1 6.58(9)
C3 P2 Al O1 -107.48(8)
C41 P2 Al O1 140.27(9)
C35 P2 Al P1 -101.51(7)
C3 P2 Al P1 144.43(7)
C41 P2 Al P1 32.18(9)
O2 Al O1 C17 122.90(14)
P1 Al O1 C17 -7.32(13)
P2 Al O1 C17 -131.89(12)
O1 Al O2 C1 104.51(14)
P1 Al O2 C1 -145.11(12)
P2 Al O2 C1 -18.91(14)
Al O2 C1 C3 17.1(2)
Al O2 C1 C6 -161.82(15)
O2 C1 C3 C4 -177.75(18)
C6 C1 C3 C4 1.1(3)
O2 C1 C3 P2 -0.7(2)
C6 C1 C3 P2 178.15(15)
C35 P2 C3 C4 47.64(19)
C41 P2 C3 C4 -69.33(19)
Al P2 C3 C4 167.40(17)
C35 P2 C3 C1 -129.28(15)
C41 P2 C3 C1 113.75(15)
Al P2 C3 C1 -9.52(15)
C5 C2 C4 C3 -0.4(3)
C7 C2 C4 C3 177.3(2)
C1 C3 C4 C2 -0.6(3)
P2 C3 C4 C2 -177.37(17)
C4 C2 C5 C6 0.9(3)
C7 C2 C5 C6 -176.8(2)
C2 C5 C6 C1 -0.4(3)
C2 C5 C6 C8 178.0(2)
O2 C1 C6 C5 178.24(18)
C3 C1 C6 C5 -0.7(3)
O2 C1 C6 C8 -0.1(3)
C3 C1 C6 C8 -178.98(19)
C5 C6 C8 C11 122.9(2)
C1 C6 C8 C11 -58.9(3)
C5 C6 C8 C9 -114.8(2)
C1 C6 C8 C9 63.4(3)
C5 C6 C8 C10 3.8(3)
C1 C6 C8 C10 -177.9(2)
C29 P1 C12 C13 54.71(17)
C23 P1 C12 C13 -64.33(17)
Al P1 C12 C13 178.44(15)
C29 P1 C12 C17 -125.74(14)
C23 P1 C12 C17 115.22(14)
Al P1 C12 C17 -2.01(14)
C17 C12 C13 C14 0.8(3)
P1 C12 C13 C14 -179.64(14)
C12 C13 C14 C15 1.1(3)
C12 C13 C14 C18 179.88(18)
C13 C14 C15 C16 -1.2(3)
C18 C14 C15 C16 179.99(19)
C14 C15 C16 C17 -0.6(3)
C14 C15 C16 C19 -179.93(19)
Al O1 C17 C16 -172.27(14)
Al O1 C17 C12 7.8(2)
C15 C16 C17 O1 -177.33(16)
C19 C16 C17 O1 2.0(3)
C15 C16 C17 C12 2.6(3)
C19 C16 C17 C12 -178.14(17)
C13 C12 C17 O1 177.15(16)
P1 C12 C17 O1 -2.4(2)
C13 C12 C17 C16 -2.8(3)
P1 C12 C17 C16 177.69(14)
C15 C16 C19 C22 115.0(2)
C17 C16 C19 C22 -64.3(2)
C15 C16 C19 C20 -3.4(3)
C17 C16 C19 C20 177.3(2)
C15 C16 C19 C21 -123.2(2)
C17 C16 C19 C21 57.6(2)
C29 P1 C23 C24 -149.60(16)
C12 P1 C23 C24 -26.83(18)
Al P1 C23 C24 74.64(17)
C29 P1 C23 C28 33.37(18)
C12 P1 C23 C28 156.13(16)
Al P1 C23 C28 -102.40(16)
C28 C23 C24 C25 -0.6(3)
P1 C23 C24 C25 -177.63(18)
C23 C24 C25 C26 -0.2(4)
C24 C25 C26 C27 0.3(4)
C25 C26 C27 C28 0.3(4)
C26 C27 C28 C23 -1.1(4)
C24 C23 C28 C27 1.3(3)
P1 C23 C28 C27 178.30(18)
C12 P1 C29 C34 107.48(17)
C23 P1 C29 C34 -132.87(16)
Al P1 C29 C34 0.44(19)
C12 P1 C29 C30 -74.67(17)
C23 P1 C29 C30 44.98(18)
Al P1 C29 C30 178.29(13)
C34 C29 C30 C31 0.2(3)
P1 C29 C30 C31 -177.60(16)
C29 C30 C31 C32 -0.3(3)
C30 C31 C32 C33 -0.2(4)
C31 C32 C33 C34 0.7(4)
C30 C29 C34 C33 0.3(3)
P1 C29 C34 C33 178.13(18)
C32 C33 C34 C29 -0.7(4)
C3 P2 C35 C36 99.74(17)
C41 P2 C35 C36 -142.31(16)
Al P2 C35 C36 -2.67(18)
C3 P2 C35 C40 -79.61(18)
C41 P2 C35 C40 38.34(18)
Al P2 C35 C40 177.99(14)
C40 C35 C36 C37 0.7(3)
P2 C35 C36 C37 -178.69(17)
C35 C36 C37 C38 0.3(4)
C36 C37 C38 C39 -0.9(4)
C37 C38 C39 C40 0.6(4)
C38 C39 C40 C35 0.4(3)
C36 C35 C40 C39 -1.0(3)
P2 C35 C40 C39 178.30(16)
C35 P2 C41 C46 -109.37(19)
C3 P2 C41 C46 10.1(2)
Al P2 C41 C46 112.82(17)
C35 P2 C41 C42 67.97(19)
C3 P2 C41 C42 -172.55(17)
Al P2 C41 C42 -69.84(19)
C46 C41 C42 C43 0.6(3)
P2 C41 C42 C43 -176.81(19)
C41 C42 C43 C44 0.8(4)
C42 C43 C44 C45 -0.9(4)
C43 C44 C45 C46 -0.4(4)
C42 C41 C46 C45 -1.9(3)
P2 C41 C46 C45 175.45(19)
C44 C45 C46 C41 1.8(4)
C53 C48 C49 F5 -178.51(17)
B2 C48 C49 F5 -7.2(3)
C53 C48 C49 C50 0.4(3)
B2 C48 C49 C50 171.7(2)
F5 C49 C50 F4 -0.9(3)
C48 C49 C50 F4 -179.93(19)
F5 C49 C50 C51 179.2(2)
C48 C49 C50 C51 0.2(3)
F4 C50 C51 F3 -0.4(4)
C49 C50 C51 F3 179.5(2)
F4 C50 C51 C52 179.6(2)
C49 C50 C51 C52 -0.5(4)
F3 C51 C52 F2 -0.3(4)
C50 C51 C52 F2 179.8(2)
F3 C51 C52 C53 -179.8(2)
C50 C51 C52 C53 0.2(4)
F2 C52 C53 F1 0.4(3)
C51 C52 C53 F1 179.9(2)
F2 C52 C53 C48 -179.1(2)
C51 C52 C53 C48 0.4(4)
C49 C48 C53 F1 179.83(17)
B2 C48 C53 F1 7.9(3)
C49 C48 C53 C52 -0.7(3)
B2 C48 C53 C52 -172.6(2)
C59 C54 C55 F15 176.32(17)
B2 C54 C55 F15 -2.3(3)
C59 C54 C55 C56 -2.4(3)
B2 C54 C55 C56 178.91(19)
F15 C55 C56 F14 1.4(3)
C54 C55 C56 F14 -179.83(18)
F15 C55 C56 C57 -177.69(19)
C54 C55 C56 C57 1.1(3)
F14 C56 C57 F13 -0.1(3)
C55 C56 C57 F13 179.0(2)
F14 C56 C57 C58 -178.1(2)
C55 C56 C57 C58 0.9(3)
F13 C57 C58 F12 -0.6(4)
C56 C57 C58 F12 177.4(2)
F13 C57 C58 C59 -179.4(2)
C56 C57 C58 C59 -1.4(4)
F12 C58 C59 F11 -0.9(3)
C57 C58 C59 F11 177.9(2)
F12 C58 C59 C54 -178.9(2)
C57 C58 C59 C54 -0.1(4)
C55 C54 C59 F11 -176.01(18)
B2 C54 C59 F11 2.8(3)
C55 C54 C59 C58 1.9(3)
B2 C54 C59 C58 -179.3(2)
C65 C60 C61 F6 -178.7(2)
B2 C60 C61 F6 2.8(3)
C65 C60 C61 C62 2.2(3)
B2 C60 C61 C62 -176.2(2)
F6 C61 C62 F7 -2.9(3)
C60 C61 C62 F7 176.2(2)
F6 C61 C62 C63 178.7(2)
C60 C61 C62 C63 -2.3(4)
F7 C62 C63 F8 -0.3(4)
C61 C62 C63 F8 178.2(2)
F7 C62 C63 C64 -178.3(2)
C61 C62 C63 C64 0.2(4)
F8 C63 C64 F9 3.6(4)
C62 C63 C64 F9 -178.5(2)
F8 C63 C64 C65 -176.4(2)
C62 C63 C64 C65 1.5(4)
F9 C64 C65 F10 -0.2(3)
C63 C64 C65 F10 179.8(2)
F9 C64 C65 C60 178.5(2)
C63 C64 C65 C60 -1.5(4)
C61 C60 C65 F10 178.30(18)
B2 C60 C65 F10 -3.1(3)
C61 C60 C65 C64 -0.4(3)
B2 C60 C65 C64 178.2(2)
C49 C48 B2 C47 -108.1(2)
C53 C48 B2 C47 62.5(2)
C49 C48 B2 C60 16.0(3)
C53 C48 B2 C60 -173.43(18)
C49 C48 B2 C54 132.4(2)
C53 C48 B2 C54 -57.0(2)
C61 C60 B2 C47 -0.8(3)
C65 C60 B2 C47 -179.20(19)
C61 C60 B2 C48 -118.7(2)
C65 C60 B2 C48 62.9(2)
C61 C60 B2 C54 118.6(2)
C65 C60 B2 C54 -59.8(2)
C55 C54 B2 C47 -127.0(2)
C59 C54 B2 C47 54.5(2)
C55 C54 B2 C48 -10.6(3)
C59 C54 B2 C48 170.79(18)
C55 C54 B2 C60 110.2(2)
C59 C54 B2 C60 -68.4(2)
